data_7715741
loop_
_publ_author_name
'George, Tanner'
'Masuda, Jason D.'

_publ_section_title
;
 Contrasting a series of bidentate amido phosphine oxide, sulfide, or
 selenide ligands and complexes of dimethyl aluminum and indium.
;
_journal_issue 20
_journal_name_full 'Dalton transactions (Cambridge, England : 2003)'
_journal_page_first 8823
_journal_page_last 8834
_journal_paper_doi 10.1039/d4dt00662c
_journal_volume 53
_journal_year 2024
_chemical_formula_moiety 'C27 H32 N P S'
_chemical_formula_sum 'C27 H32 N P S'
_chemical_formula_weight 433.56
_space_group_crystal_system monoclinic
_space_group_IT_number 14
_space_group_name_Hall '-P 2ybc'
_space_group_name_H-M_alt 'P 1 21/c 1'
_atom_sites_solution_hydrogens geom
_atom_sites_solution_primary dual
_audit_creation_date 2024-01-04
_audit_creation_method
;
Olex2 1.5
(compiled 2023.08.24 svn.re1ec1418 for OlexSys, GUI svn.r6817)
;
_audit_update_record
;
2024-03-04 deposited with the CCDC.	2024-04-16 downloaded from the CCDC.
;
_cell_angle_alpha 90
_cell_angle_beta 110.367(2)
_cell_angle_gamma 90
_cell_formula_units_Z 4
_cell_length_a 8.9711(4)
_cell_length_b 23.6926(10)
_cell_length_c 12.4579(6)
_cell_measurement_reflns_used 9714
_cell_measurement_temperature 125
_cell_measurement_theta_max 33.14
_cell_measurement_theta_min 2.572
_cell_volume 2482.4(2)
_computing_cell_refinement 'SAINT V8.40A (Bruker, 2019)'
_computing_data_collection 'APEX4 (Bruker AXS Inc., 2021)'
_computing_data_reduction 'SAINT V8.40A (Bruker, 2019)'
_computing_molecular_graphics 'Olex2 1.5 (Dolomanov et al., 2009)'
_computing_publication_material 'Olex2 1.5 (Dolomanov et al., 2009)'
_computing_structure_refinement 'SHELXL 2018/3 (Sheldrick, 2015)'
_computing_structure_solution 'SHELXT 2014/5 (Sheldrick, 2014)'
_diffrn_ambient_temperature 125
_diffrn_detector '100 \\times 140 mm^2^ CMOS sensor'
_diffrn_detector_area_resol_mean 7.3910
_diffrn_detector_type 'Bruker PHOTON III'
_diffrn_measured_fraction_theta_full 0.999
_diffrn_measured_fraction_theta_max 0.998
_diffrn_measurement_device '\k--geometry diffractometer'
_diffrn_measurement_device_type 'Bruker D8 Venture'
_diffrn_measurement_method '\f and \w scans'
_diffrn_radiation_monochromator 'multilayer mirror'
_diffrn_radiation_type MoK\a
_diffrn_radiation_wavelength 0.71073
_diffrn_reflns_av_R_equivalents 0.0318
_diffrn_reflns_av_unetI/netI 0.0140
_diffrn_reflns_Laue_measured_fraction_full 0.999
_diffrn_reflns_Laue_measured_fraction_max 0.998
_diffrn_reflns_limit_h_max 13
_diffrn_reflns_limit_h_min -13
_diffrn_reflns_limit_k_max 36
_diffrn_reflns_limit_k_min -36
_diffrn_reflns_limit_l_max 19
_diffrn_reflns_limit_l_min -19
_diffrn_reflns_number 128850
_diffrn_reflns_point_group_measured_fraction_full 0.999
_diffrn_reflns_point_group_measured_fraction_max 0.998
_diffrn_reflns_theta_full 25.242
_diffrn_reflns_theta_max 33.156
_diffrn_reflns_theta_min 1.944
_diffrn_source 'microfocus sealed tube'
_diffrn_source_current 1.4
_diffrn_source_power 0.07
_diffrn_source_type 'Incoatec I\mS 3.0'
_diffrn_source_voltage 50.0
_diffrn_standards_number 0
_exptl_absorpt_coefficient_mu 0.208
_exptl_absorpt_correction_T_max 0.7465
_exptl_absorpt_correction_T_min 0.6951
_exptl_absorpt_correction_type multi-scan
_exptl_absorpt_process_details
;
SADABS-2016/2 (Bruker,2016/2) was used for absorption correction.
wR2(int) was 0.0713 before and 0.0480 after correction.
The Ratio of minimum to maximum transmission is 0.9311.
The \l/2 correction factor is Not present.
;
_exptl_crystal_colour colourless
_exptl_crystal_colour_primary colourless
_exptl_crystal_density_diffrn 1.160
_exptl_crystal_description Shard
_exptl_crystal_F_000 928
_exptl_crystal_size_max 0.32
_exptl_crystal_size_mid 0.15
_exptl_crystal_size_min 0.15
_refine_diff_density_max 0.475
_refine_diff_density_min -0.405
_refine_diff_density_rms 0.047
_refine_ls_extinction_method none
_refine_ls_goodness_of_fit_ref 1.041
_refine_ls_hydrogen_treatment constr
_refine_ls_matrix_type full
_refine_ls_number_parameters 276
_refine_ls_number_reflns 9447
_refine_ls_number_restraints 0
_refine_ls_restrained_S_all 1.041
_refine_ls_R_factor_all 0.0354
_refine_ls_R_factor_gt 0.0321
_refine_ls_shift/su_max 0.002
_refine_ls_shift/su_mean 0.000
_refine_ls_structure_factor_coef Fsqd
_refine_ls_weighting_details 'w=1/[\s^2^(Fo^2^)+(0.0485P)^2^+0.6217P] where P=(Fo^2^+2Fc^2^)/3'
_refine_ls_weighting_scheme calc
_refine_ls_wR_factor_gt 0.0903
_refine_ls_wR_factor_ref 0.0930
_reflns_Friedel_coverage 0.000
_reflns_number_gt 8604
_reflns_number_total 9447
_reflns_threshold_expression 'I > 2\s(I)'
_cod_data_source_file d4dt00662c2.cif
_cod_data_source_block mo_2020_10_07_jdm_tg204_se_0m_a
_cod_depositor_comments 'Adding full bibliography for 7715739--7715750.cif.'
_cod_database_code 7715741
_shelx_shelxl_version_number 2018/3
_shelx_space_group_comment
;
The symmetry employed for this shelxl refinement is uniquely defined
by the following loop, which should always be used as a source of
symmetry information in preference to the above space-group names.
They are only intended as comments.
;
_shelx_estimated_absorpt_t_max 0.969
_shelx_estimated_absorpt_t_min 0.936
_olex2_refinement_description
;
1. Fixed Uiso
 At 1.2 times of:
  All C(H) groups, All C(H,H) groups
 At 1.5 times of:
  All C(H,H,H) groups
2.a Ternary CH refined with riding coordinates:
 C10(H10), C13(H13)
2.b Secondary CH2 refined with riding coordinates:
 C1(H1A,H1B)
2.c Aromatic/amide H refined with riding coordinates:
 C6(H6), C7(H7), C8(H8), C17(H17), C18(H18), C19(H19), C20(H20), C21(H21),
 C23(H23), C24(H24), C25(H25), C26(H26), C27(H27)
2.d Idealised Me refined as rotating group:
 C3(H3A,H3B,H3C), C11(H11A,H11B,H11C), C12(H12A,H12B,H12C), C14(H14A,H14B,
 H14C), C15(H15A,H15B,H15C)
;
_olex2_submission_special_instructions 'No special instructions were received'

loop_
_space_group_symop_operation_xyz
'x, y, z'
'-x, y+1/2, -z+1/2'
'-x, -y, -z'
'x, -y-1/2, z-1/2'

loop_
_atom_site_label
_atom_site_type_symbol
_atom_site_fract_x
_atom_site_fract_y
_atom_site_fract_z
_atom_site_U_iso_or_equiv
_atom_site_adp_type
_atom_site_occupancy
_atom_site_site_symmetry_order
_atom_site_calc_flag
_atom_site_refinement_flags_posn
_atom_site_refinement_flags_adp
_atom_site_refinement_flags_occupancy
_atom_site_disorder_assembly
_atom_site_disorder_group
S1 S 0.56475(3) 0.29502(2) 0.68254(2) 0.02445(5) Uani 1 1 d . . . . .
P1 P 0.52456(2) 0.25738(2) 0.53546(2) 0.01651(5) Uani 1 1 d . . . . .
N1 N 0.36948(8) 0.36205(3) 0.34139(6) 0.01859(11) Uani 1 1 d . . . . .
C1 C 0.58473(9) 0.30013(3) 0.43463(7) 0.01927(13) Uani 1 1 d . . . . .
H1A H 0.701846 0.304322 0.464222 0.023 Uiso 1 1 calc R U . . .
H1B H 0.554430 0.280212 0.360239 0.023 Uiso 1 1 calc R U . . .
C2 C 0.50899(9) 0.35816(3) 0.41606(7) 0.01871(12) Uani 1 1 d . . . . .
C3 C 0.60557(10) 0.40529(4) 0.48806(8) 0.02766(16) Uani 1 1 d . . . . .
H3A H 0.546175 0.440757 0.467590 0.041 Uiso 1 1 calc R U . . .
H3B H 0.706310 0.408774 0.474329 0.041 Uiso 1 1 calc R U . . .
H3C H 0.627164 0.397062 0.569170 0.041 Uiso 1 1 calc R U . . .
C4 C 0.28414(8) 0.41382(3) 0.32201(7) 0.01815(12) Uani 1 1 d . . . . .
C5 C 0.21077(9) 0.43257(3) 0.39909(7) 0.02078(13) Uani 1 1 d . . . . .
C6 C 0.11746(10) 0.48140(4) 0.37079(8) 0.02517(15) Uani 1 1 d . . . . .
H6 H 0.067878 0.494860 0.421917 0.030 Uiso 1 1 calc R U . . .
C7 C 0.09551(10) 0.51066(3) 0.26999(8) 0.02624(15) Uani 1 1 d . . . . .
H7 H 0.032274 0.543879 0.252762 0.031 Uiso 1 1 calc R U . . .
C8 C 0.16691(10) 0.49096(3) 0.19425(7) 0.02293(14) Uani 1 1 d . . . . .
H8 H 0.151035 0.510883 0.124961 0.028 Uiso 1 1 calc R U . . .
C9 C 0.26136(9) 0.44251(3) 0.21813(7) 0.01923(12) Uani 1 1 d . . . . .
C10 C 0.22453(11) 0.40053(4) 0.50801(8) 0.02632(15) Uani 1 1 d . . . . .
H10 H 0.300013 0.368478 0.515507 0.032 Uiso 1 1 calc R U . . .
C11 C 0.29136(14) 0.43737(5) 0.61548(9) 0.0386(2) Uani 1 1 d . . . . .
H11A H 0.394937 0.452577 0.619932 0.058 Uiso 1 1 calc R U . . .
H11B H 0.303935 0.414491 0.683617 0.058 Uiso 1 1 calc R U . . .
H11C H 0.217900 0.468563 0.611526 0.058 Uiso 1 1 calc R U . . .
C12 C 0.06349(14) 0.37549(5) 0.49961(11) 0.0408(2) Uani 1 1 d . . . . .
H12A H 0.074678 0.354681 0.569983 0.061 Uiso 1 1 calc R U . . .
H12B H 0.026765 0.349766 0.434007 0.061 Uiso 1 1 calc R U . . .
H12C H -0.014022 0.405981 0.489464 0.061 Uiso 1 1 calc R U . . .
C13 C 0.34337(10) 0.42159(3) 0.13759(7) 0.02305(14) Uani 1 1 d . . . . .
H13 H 0.359122 0.379965 0.149575 0.028 Uiso 1 1 calc R U . . .
C14 C 0.50852(12) 0.44855(5) 0.16869(10) 0.0350(2) Uani 1 1 d . . . . .
H14A H 0.497486 0.489642 0.160836 0.053 Uiso 1 1 calc R U . . .
H14B H 0.561125 0.434239 0.117172 0.053 Uiso 1 1 calc R U . . .
H14C H 0.572447 0.439000 0.247921 0.053 Uiso 1 1 calc R U . . .
C15 C 0.24760(13) 0.43113(4) 0.01050(8) 0.03278(19) Uani 1 1 d . . . . .
H15A H 0.139351 0.416691 -0.006926 0.049 Uiso 1 1 calc R U . . .
H15B H 0.298781 0.411199 -0.036312 0.049 Uiso 1 1 calc R U . . .
H15C H 0.243418 0.471605 -0.006517 0.049 Uiso 1 1 calc R U . . .
C16 C 0.63859(8) 0.19301(3) 0.54619(6) 0.01808(12) Uani 1 1 d . . . . .
C17 C 0.76315(9) 0.17990(4) 0.64698(7) 0.02284(14) Uani 1 1 d . . . . .
H17 H 0.783924 0.203128 0.712743 0.027 Uiso 1 1 calc R U . . .
C18 C 0.85735(10) 0.13237(4) 0.65074(8) 0.02702(16) Uani 1 1 d . . . . .
H18 H 0.942195 0.123281 0.719283 0.032 Uiso 1 1 calc R U . . .
C19 C 0.82734(10) 0.09849(4) 0.55485(8) 0.02636(16) Uani 1 1 d . . . . .
H19 H 0.892607 0.066563 0.557566 0.032 Uiso 1 1 calc R U . . .
C20 C 0.70214(11) 0.11105(4) 0.45471(8) 0.02547(15) Uani 1 1 d . . . . .
H20 H 0.681467 0.087639 0.389219 0.031 Uiso 1 1 calc R U . . .
C21 C 0.60708(10) 0.15803(3) 0.45059(7) 0.02177(13) Uani 1 1 d . . . . .
H21 H 0.520491 0.166315 0.382526 0.026 Uiso 1 1 calc R U . . .
C22 C 0.31778(8) 0.23824(3) 0.46547(6) 0.01779(12) Uani 1 1 d . . . . .
C23 C 0.24840(10) 0.23281(4) 0.34671(7) 0.02572(15) Uani 1 1 d . . . . .
H23 H 0.309201 0.240226 0.299246 0.031 Uiso 1 1 calc R U . . .
C24 C 0.08990(11) 0.21650(5) 0.29811(8) 0.03275(19) Uani 1 1 d . . . . .
H24 H 0.042781 0.212922 0.217335 0.039 Uiso 1 1 calc R U . . .
C25 C 0.00036(11) 0.20544(4) 0.36660(10) 0.0336(2) Uani 1 1 d . . . . .
H25 H -0.107611 0.194205 0.332832 0.040 Uiso 1 1 calc R U . . .
C26 C 0.06840(12) 0.21078(4) 0.48426(10) 0.03331(19) Uani 1 1 d . . . . .
H26 H 0.006970 0.203276 0.531245 0.040 Uiso 1 1 calc R U . . .
C27 C 0.22675(10) 0.22714(4) 0.53395(8) 0.02555(15) Uani 1 1 d . . . . .
H27 H 0.273005 0.230761 0.614773 0.031 Uiso 1 1 calc R U . . .

loop_
_atom_site_aniso_label
_atom_site_aniso_U_11
_atom_site_aniso_U_22
_atom_site_aniso_U_33
_atom_site_aniso_U_23
_atom_site_aniso_U_13
_atom_site_aniso_U_12
S1 0.02658(10) 0.02915(10) 0.01617(8) -0.00338(6) 0.00560(7) 0.00317(7)
P1 0.01614(8) 0.01861(8) 0.01441(8) 0.00044(6) 0.00485(6) 0.00297(6)
N1 0.0190(3) 0.0159(2) 0.0217(3) 0.0004(2) 0.0081(2) 0.0020(2)
C1 0.0181(3) 0.0189(3) 0.0227(3) 0.0025(2) 0.0096(2) 0.0035(2)
C2 0.0175(3) 0.0174(3) 0.0228(3) 0.0006(2) 0.0091(2) 0.0007(2)
C3 0.0204(3) 0.0216(3) 0.0365(4) -0.0025(3) 0.0043(3) -0.0025(3)
C4 0.0156(3) 0.0151(3) 0.0234(3) -0.0009(2) 0.0064(2) 0.0001(2)
C5 0.0189(3) 0.0191(3) 0.0252(3) -0.0009(2) 0.0088(3) 0.0019(2)
C6 0.0234(3) 0.0219(3) 0.0323(4) -0.0009(3) 0.0124(3) 0.0052(3)
C7 0.0241(3) 0.0191(3) 0.0360(4) 0.0019(3) 0.0111(3) 0.0056(3)
C8 0.0218(3) 0.0173(3) 0.0293(4) 0.0032(3) 0.0083(3) 0.0013(2)
C9 0.0177(3) 0.0160(3) 0.0238(3) 0.0000(2) 0.0069(2) -0.0008(2)
C10 0.0291(4) 0.0268(4) 0.0268(4) 0.0023(3) 0.0146(3) 0.0064(3)
C11 0.0448(6) 0.0437(5) 0.0277(4) -0.0032(4) 0.0130(4) 0.0078(4)
C12 0.0414(5) 0.0411(5) 0.0473(6) 0.0106(5) 0.0245(5) -0.0025(4)
C13 0.0259(3) 0.0204(3) 0.0240(3) 0.0004(3) 0.0102(3) 0.0024(3)
C14 0.0266(4) 0.0439(5) 0.0404(5) -0.0060(4) 0.0190(4) -0.0017(4)
C15 0.0394(5) 0.0340(4) 0.0248(4) 0.0024(3) 0.0111(4) 0.0052(4)
C16 0.0173(3) 0.0190(3) 0.0180(3) 0.0028(2) 0.0062(2) 0.0033(2)
C17 0.0192(3) 0.0245(3) 0.0215(3) 0.0027(3) 0.0029(2) 0.0029(3)
C18 0.0190(3) 0.0268(4) 0.0313(4) 0.0063(3) 0.0038(3) 0.0056(3)
C19 0.0217(3) 0.0216(3) 0.0376(4) 0.0057(3) 0.0126(3) 0.0060(3)
C20 0.0288(4) 0.0219(3) 0.0284(4) 0.0008(3) 0.0133(3) 0.0055(3)
C21 0.0246(3) 0.0216(3) 0.0195(3) 0.0020(2) 0.0081(3) 0.0052(3)
C22 0.0169(3) 0.0192(3) 0.0172(3) 0.0019(2) 0.0058(2) 0.0024(2)
C23 0.0209(3) 0.0358(4) 0.0180(3) 0.0034(3) 0.0037(3) -0.0005(3)
C24 0.0230(4) 0.0409(5) 0.0267(4) 0.0024(3) -0.0011(3) -0.0021(3)
C25 0.0193(3) 0.0327(4) 0.0450(5) 0.0020(4) 0.0065(3) -0.0033(3)
C26 0.0273(4) 0.0353(5) 0.0431(5) -0.0001(4) 0.0195(4) -0.0061(3)
C27 0.0262(4) 0.0292(4) 0.0253(4) -0.0006(3) 0.0141(3) -0.0027(3)

loop_
_atom_type_symbol
_atom_type_description
_atom_type_scat_dispersion_real
_atom_type_scat_dispersion_imag
_atom_type_scat_source
C C 0.0033 0.0016 'International Tables Vol C Tables 4.2.6.8 and 6.1.1.4'
H H 0.0000 0.0000 'International Tables Vol C Tables 4.2.6.8 and 6.1.1.4'
N N 0.0061 0.0033 'International Tables Vol C Tables 4.2.6.8 and 6.1.1.4'
P P 0.1023 0.0942 'International Tables Vol C Tables 4.2.6.8 and 6.1.1.4'
S S 0.1246 0.1234 'International Tables Vol C Tables 4.2.6.8 and 6.1.1.4'

loop_
_geom_angle_atom_site_label_1
_geom_angle_atom_site_label_2
_geom_angle_atom_site_label_3
_geom_angle
_geom_angle_site_symmetry_1
_geom_angle_site_symmetry_3
_geom_angle_publ_flag
C1 P1 S1 112.80(3) . . ?
C16 P1 S1 113.50(3) . . ?
C16 P1 C1 102.81(3) . . ?
C22 P1 S1 112.91(3) . . ?
C22 P1 C1 107.74(3) . . ?
C22 P1 C16 106.35(3) . . ?
C2 N1 C4 121.31(6) . . ?
P1 C1 H1A 109.1 . . ?
P1 C1 H1B 109.1 . . ?
H1A C1 H1B 107.8 . . ?
C2 C1 P1 112.47(5) . . ?
C2 C1 H1A 109.1 . . ?
C2 C1 H1B 109.1 . . ?
N1 C2 C1 116.78(7) . . ?
N1 C2 C3 126.59(7) . . ?
C3 C2 C1 116.62(7) . . ?
C2 C3 H3A 109.5 . . ?
C2 C3 H3B 109.5 . . ?
C2 C3 H3C 109.5 . . ?
H3A C3 H3B 109.5 . . ?
H3A C3 H3C 109.5 . . ?
H3B C3 H3C 109.5 . . ?
C5 C4 N1 120.48(7) . . ?
C5 C4 C9 121.25(7) . . ?
C9 C4 N1 117.94(7) . . ?
C4 C5 C10 122.50(7) . . ?
C6 C5 C4 117.93(7) . . ?
C6 C5 C10 119.53(7) . . ?
C5 C6 H6 119.2 . . ?
C7 C6 C5 121.69(8) . . ?
C7 C6 H6 119.2 . . ?
C6 C7 H7 120.3 . . ?
C6 C7 C8 119.47(7) . . ?
C8 C7 H7 120.3 . . ?
C7 C8 H8 119.4 . . ?
C7 C8 C9 121.29(8) . . ?
C9 C8 H8 119.4 . . ?
C4 C9 C13 119.95(7) . . ?
C8 C9 C4 118.34(7) . . ?
C8 C9 C13 121.68(7) . . ?
C5 C10 H10 107.7 . . ?
C5 C10 C11 112.34(8) . . ?
C5 C10 C12 110.52(8) . . ?
C11 C10 H10 107.7 . . ?
C12 C10 H10 107.7 . . ?
C12 C10 C11 110.66(9) . . ?
C10 C11 H11A 109.5 . . ?
C10 C11 H11B 109.5 . . ?
C10 C11 H11C 109.5 . . ?
H11A C11 H11B 109.5 . . ?
H11A C11 H11C 109.5 . . ?
H11B C11 H11C 109.5 . . ?
C10 C12 H12A 109.5 . . ?
C10 C12 H12B 109.5 . . ?
C10 C12 H12C 109.5 . . ?
H12A C12 H12B 109.5 . . ?
H12A C12 H12C 109.5 . . ?
H12B C12 H12C 109.5 . . ?
C9 C13 H13 107.4 . . ?
C9 C13 C14 110.15(7) . . ?
C9 C13 C15 114.07(7) . . ?
C14 C13 H13 107.4 . . ?
C15 C13 H13 107.4 . . ?
C15 C13 C14 110.14(8) . . ?
C13 C14 H14A 109.5 . . ?
C13 C14 H14B 109.5 . . ?
C13 C14 H14C 109.5 . . ?
H14A C14 H14B 109.5 . . ?
H14A C14 H14C 109.5 . . ?
H14B C14 H14C 109.5 . . ?
C13 C15 H15A 109.5 . . ?
C13 C15 H15B 109.5 . . ?
C13 C15 H15C 109.5 . . ?
H15A C15 H15B 109.5 . . ?
H15A C15 H15C 109.5 . . ?
H15B C15 H15C 109.5 . . ?
C17 C16 P1 120.52(6) . . ?
C17 C16 C21 119.77(7) . . ?
C21 C16 P1 119.61(5) . . ?
C16 C17 H17 120.2 . . ?
C16 C17 C18 119.66(8) . . ?
C18 C17 H17 120.2 . . ?
C17 C18 H18 119.9 . . ?
C19 C18 C17 120.24(8) . . ?
C19 C18 H18 119.9 . . ?
C18 C19 H19 119.9 . . ?
C18 C19 C20 120.25(7) . . ?
C20 C19 H19 119.9 . . ?
C19 C20 H20 120.1 . . ?
C19 C20 C21 119.85(8) . . ?
C21 C20 H20 120.1 . . ?
C16 C21 H21 119.9 . . ?
C20 C21 C16 120.22(7) . . ?
C20 C21 H21 119.9 . . ?
C23 C22 P1 122.48(6) . . ?
C27 C22 P1 118.15(6) . . ?
C27 C22 C23 119.35(7) . . ?
C22 C23 H23 120.1 . . ?
C24 C23 C22 119.81(8) . . ?
C24 C23 H23 120.1 . . ?
C23 C24 H24 119.7 . . ?
C25 C24 C23 120.53(9) . . ?
C25 C24 H24 119.7 . . ?
C24 C25 H25 120.0 . . ?
C26 C25 C24 119.91(8) . . ?
C26 C25 H25 120.0 . . ?
C25 C26 H26 119.9 . . ?
C25 C26 C27 120.14(9) . . ?
C27 C26 H26 119.9 . . ?
C22 C27 H27 119.9 . . ?
C26 C27 C22 120.26(8) . . ?
C26 C27 H27 119.9 . . ?

loop_
_geom_bond_atom_site_label_1
_geom_bond_atom_site_label_2
_geom_bond_distance
_geom_bond_site_symmetry_2
_geom_bond_publ_flag
S1 P1 1.9552(3) . ?
P1 C1 1.8350(8) . ?
P1 C16 1.8152(7) . ?
P1 C22 1.8114(8) . ?
N1 C2 1.2767(10) . ?
N1 C4 1.4213(9) . ?
C1 H1A 0.9900 . ?
C1 H1B 0.9900 . ?
C1 C2 1.5151(10) . ?
C2 C3 1.5037(11) . ?
C3 H3A 0.9800 . ?
C3 H3B 0.9800 . ?
C3 H3C 0.9800 . ?
C4 C5 1.4116(10) . ?
C4 C9 1.4123(11) . ?
C5 C6 1.3993(11) . ?
C5 C10 1.5219(12) . ?
C6 H6 0.9500 . ?
C6 C7 1.3871(13) . ?
C7 H7 0.9500 . ?
C7 C8 1.3926(12) . ?
C8 H8 0.9500 . ?
C8 C9 1.3959(10) . ?
C9 C13 1.5191(11) . ?
C10 H10 1.0000 . ?
C10 C11 1.5346(14) . ?
C10 C12 1.5313(14) . ?
C11 H11A 0.9800 . ?
C11 H11B 0.9800 . ?
C11 H11C 0.9800 . ?
C12 H12A 0.9800 . ?
C12 H12B 0.9800 . ?
C12 H12C 0.9800 . ?
C13 H13 1.0000 . ?
C13 C14 1.5343(13) . ?
C13 C15 1.5327(13) . ?
C14 H14A 0.9800 . ?
C14 H14B 0.9800 . ?
C14 H14C 0.9800 . ?
C15 H15A 0.9800 . ?
C15 H15B 0.9800 . ?
C15 H15C 0.9800 . ?
C16 C17 1.3947(10) . ?
C16 C21 1.3968(11) . ?
C17 H17 0.9500 . ?
C17 C18 1.3989(12) . ?
C18 H18 0.9500 . ?
C18 C19 1.3856(14) . ?
C19 H19 0.9500 . ?
C19 C20 1.3896(13) . ?
C20 H20 0.9500 . ?
C20 C21 1.3921(11) . ?
C21 H21 0.9500 . ?
C22 C23 1.3971(11) . ?
C22 C27 1.3961(11) . ?
C23 H23 0.9500 . ?
C23 C24 1.3923(12) . ?
C24 H24 0.9500 . ?
C24 C25 1.3853(15) . ?
C25 H25 0.9500 . ?
C25 C26 1.3836(16) . ?
C26 H26 0.9500 . ?
C26 C27 1.3925(13) . ?
C27 H27 0.9500 . ?

loop_
_geom_torsion_atom_site_label_1
_geom_torsion_atom_site_label_2
_geom_torsion_atom_site_label_3
_geom_torsion_atom_site_label_4
_geom_torsion
_geom_torsion_site_symmetry_1
_geom_torsion_site_symmetry_2
_geom_torsion_site_symmetry_3
_geom_torsion_site_symmetry_4
_geom_torsion_publ_flag
S1 P1 C1 C2 -54.70(6) . . . . ?
S1 P1 C16 C17 -11.80(7) . . . . ?
S1 P1 C16 C21 171.88(5) . . . . ?
S1 P1 C22 C23 153.31(6) . . . . ?
S1 P1 C22 C27 -28.43(7) . . . . ?
P1 C1 C2 N1 -84.38(8) . . . . ?
P1 C1 C2 C3 95.28(7) . . . . ?
P1 C16 C17 C18 -175.13(6) . . . . ?
P1 C16 C21 C20 174.64(6) . . . . ?
P1 C22 C23 C24 178.28(7) . . . . ?
P1 C22 C27 C26 -178.27(7) . . . . ?
N1 C4 C5 C6 -174.82(7) . . . . ?
N1 C4 C5 C10 2.76(11) . . . . ?
N1 C4 C9 C8 174.93(7) . . . . ?
N1 C4 C9 C13 -7.14(10) . . . . ?
C1 P1 C16 C17 110.36(7) . . . . ?
C1 P1 C16 C21 -65.97(7) . . . . ?
C1 P1 C22 C23 28.08(8) . . . . ?
C1 P1 C22 C27 -153.66(6) . . . . ?
C2 N1 C4 C5 -77.01(9) . . . . ?
C2 N1 C4 C9 109.46(8) . . . . ?
C4 N1 C2 C1 176.35(6) . . . . ?
C4 N1 C2 C3 -3.27(12) . . . . ?
C4 C5 C6 C7 0.54(12) . . . . ?
C4 C5 C10 C11 123.91(9) . . . . ?
C4 C5 C10 C12 -111.96(9) . . . . ?
C4 C9 C13 C14 -88.46(9) . . . . ?
C4 C9 C13 C15 147.10(8) . . . . ?
C5 C4 C9 C8 1.45(11) . . . . ?
C5 C4 C9 C13 179.39(7) . . . . ?
C5 C6 C7 C8 0.45(13) . . . . ?
C6 C5 C10 C11 -58.55(11) . . . . ?
C6 C5 C10 C12 65.58(11) . . . . ?
C6 C7 C8 C9 -0.51(13) . . . . ?
C7 C8 C9 C4 -0.42(12) . . . . ?
C7 C8 C9 C13 -178.32(8) . . . . ?
C8 C9 C13 C14 89.41(9) . . . . ?
C8 C9 C13 C15 -35.04(11) . . . . ?
C9 C4 C5 C6 -1.51(11) . . . . ?
C9 C4 C5 C10 176.07(7) . . . . ?
C10 C5 C6 C7 -177.11(8) . . . . ?
C16 P1 C1 C2 -177.33(5) . . . . ?
C16 P1 C22 C23 -81.58(7) . . . . ?
C16 P1 C22 C27 96.68(7) . . . . ?
C16 C17 C18 C19 0.09(13) . . . . ?
C17 C16 C21 C20 -1.71(12) . . . . ?
C17 C18 C19 C20 -0.87(13) . . . . ?
C18 C19 C20 C21 0.35(13) . . . . ?
C19 C20 C21 C16 0.94(13) . . . . ?
C21 C16 C17 C18 1.19(12) . . . . ?
C22 P1 C1 C2 70.60(6) . . . . ?
C22 P1 C16 C17 -136.55(6) . . . . ?
C22 P1 C16 C21 47.13(7) . . . . ?
C22 C23 C24 C25 -0.17(15) . . . . ?
C23 C22 C27 C26 0.05(13) . . . . ?
C23 C24 C25 C26 0.22(16) . . . . ?
C24 C25 C26 C27 -0.13(16) . . . . ?
C25 C26 C27 C22 -0.01(15) . . . . ?
C27 C22 C23 C24 0.04(13) . . . . ?
